data_1554185
loop_
_publ_author_name
'Yamamoto, Kosuke'
'Ishimaru, Shota'
'Oyama, Tatsuya'
'Tanigawa, Satoko'
'Kuriyama, Masami'
'Onomura, Osamu'

_publ_section_title
;
 Enantioselective Synthesis of \a-Substituted Serine Derivatives via
 Cu-Catalyzed Oxidative Desymmetrization of 2-Amino-1,3-diols
;
_journal_issue 4
_journal_name_full 'Organic Process Research &amp; Development'
_journal_page_first 660
_journal_paper_doi 10.1021/acs.oprd.8b00407
_journal_volume 23
_journal_year 2019
_chemical_absolute_configuration 'CHOOSE rm ad rmad syn or unk'
_chemical_formula_moiety 'C34 H40 N2 O7 S'
_chemical_formula_sum 'C34 H40 N2 O7 S'
_chemical_formula_weight 620.76
_space_group_crystal_system monoclinic
_space_group_IT_number 4
_space_group_name_Hall 'P 2yb'
_space_group_name_H-M_alt 'P 1 21 1'
_atom_sites_solution_hydrogens geom
_atom_sites_solution_primary direct
_atom_sites_solution_secondary difmap
_cell_angle_alpha 90.0000
_cell_angle_beta 107.263(4)
_cell_angle_gamma 90.0000
_cell_formula_units_Z 4
_cell_length_a 14.240(5)
_cell_length_b 14.762(4)
_cell_length_c 16.651(5)
_cell_measurement_reflns_used 10108
_cell_measurement_temperature 93
_cell_measurement_theta_max 27.50
_cell_measurement_theta_min 1.90
_cell_volume 3342.5(18)
_computing_cell_refinement 'CrystalClear-SM Expert 2.0 r16'
_computing_data_collection 'CrystalClear-SM Expert 2.0 r16 (Rigaku, 2014)'
_computing_data_reduction 'CrystalClear-SM Expert 2.0 r16'
_computing_molecular_graphics 'CrystalStructure 4.2.1'
_computing_publication_material 'CrystalStructure 4.2.1 (Rigaku, 2016)'
_computing_structure_refinement 'SHELXL Version 2014/7 (Sheldrick, 2008)'
_computing_structure_solution 'Il Milione (Burla, et al., 2007)'
_diffrn_ambient_temperature 93
_diffrn_detector_area_resol_mean 7.111
_diffrn_measured_fraction_theta_full 0.999
_diffrn_measured_fraction_theta_max 0.996
_diffrn_measurement_device_type 'Rigaku Saturn724'
_diffrn_measurement_method \w
_diffrn_radiation_type 'Mo K\a'
_diffrn_radiation_wavelength 0.71075
_diffrn_reflns_av_R_equivalents 0.0429
_diffrn_reflns_Laue_measured_fraction_full 0.999
_diffrn_reflns_Laue_measured_fraction_max 0.996
_diffrn_reflns_limit_h_max 16
_diffrn_reflns_limit_h_min -18
_diffrn_reflns_limit_k_max 19
_diffrn_reflns_limit_k_min -19
_diffrn_reflns_limit_l_max 21
_diffrn_reflns_limit_l_min -21
_diffrn_reflns_number 27799
_diffrn_reflns_point_group_measured_fraction_full 0.997
_diffrn_reflns_point_group_measured_fraction_max 0.989
_diffrn_reflns_theta_full 25.242
_diffrn_reflns_theta_max 27.473
_diffrn_reflns_theta_min 2.156
_diffrn_standards_number 0
_exptl_absorpt_coefficient_mu 0.145
_exptl_absorpt_correction_T_max 0.978
_exptl_absorpt_correction_T_min 0.730
_exptl_absorpt_correction_type multi-scan
_exptl_absorpt_process_details 'REQAB (Rigaku, 1998)'
_exptl_crystal_colour colorless
_exptl_crystal_density_diffrn 1.233
_exptl_crystal_density_method 'not measured'
_exptl_crystal_description prism
_exptl_crystal_F_000 1320.00
_exptl_crystal_size_max 0.250
_exptl_crystal_size_mid 0.240
_exptl_crystal_size_min 0.150
_refine_diff_density_max 0.29
_refine_diff_density_min -0.39
_refine_ls_abs_structure_details
;
 Flack x determined using 3234 quotients [(I+)-(I-)]/[(I+)+(I-)]
 (Parsons, Flack and Wagner, Acta Cryst. B69 (2013) 249-259).
;
_refine_ls_abs_structure_Flack 0.06(4)
_refine_ls_extinction_method none
_refine_ls_goodness_of_fit_ref 1.019
_refine_ls_hydrogen_treatment constr
_refine_ls_number_parameters 799
_refine_ls_number_reflns 15166
_refine_ls_number_restraints 1
_refine_ls_R_factor_all 0.0785
_refine_ls_R_factor_gt 0.0591
_refine_ls_shift/su_max 0.000
_refine_ls_structure_factor_coef Fsqd
_refine_ls_weighting_details 'w = 1/[\s^2^(Fo^2^)+(0.0491P)^2^] where P=(Fo^2^+2Fc^2^)/3'
_refine_ls_weighting_scheme calc
_refine_ls_wR_factor_gt 0.1138
_refine_ls_wR_factor_ref 0.1262
_reflns_Friedel_coverage 0.912
_reflns_Friedel_fraction_full 0.995
_reflns_Friedel_fraction_max 0.982
_reflns_number_gt 11629
_reflns_number_total 15166
_reflns_threshold_expression F^2^>2.0\s(F^2^)
_cod_data_source_file op8b00407_si_002.cif
_cod_data_source_block 1780c
_cod_database_code 1554185

loop_
_space_group_symop_id
_space_group_symop_operation_xyz
1 +X,+Y,+Z
2 -X,1/2+Y,-Z

loop_
_atom_site_label
_atom_site_type_symbol
_atom_site_fract_x
_atom_site_fract_y
_atom_site_fract_z
_atom_site_U_iso_or_equiv
_atom_site_adp_type
_atom_site_occupancy
_atom_site_site_symmetry_order
_atom_site_calc_flag
_atom_site_refinement_flags_posn
_atom_site_refinement_flags_adp
S1 S 0.30623(7) 0.30741(7) 0.47586(6) 0.0265(2) Uani 1 1 d . .
S2 S 0.03273(8) 0.88296(7) 0.13265(6) 0.0299(2) Uani 1 1 d . .
O1 O 0.2041(2) 0.52373(19) 0.38996(18) 0.0282(6) Uani 1 1 d . .
O2 O 0.33215(19) 0.61655(18) 0.44389(18) 0.0257(6) Uani 1 1 d . .
O3 O 0.1727(2) 0.8506(2) 0.44772(18) 0.0338(7) Uani 1 1 d . .
O4 O 0.3005(2) 0.93625(18) 0.44052(19) 0.0333(7) Uani 1 1 d . .
O5 O 0.25601(19) 0.83085(19) 0.28664(17) 0.0288(7) Uani 1 1 d . .
O6 O 0.3998(2) 0.2911(2) 0.53758(19) 0.0361(8) Uani 1 1 d . .
O7 O 0.2512(2) 0.23228(19) 0.43101(19) 0.0337(7) Uani 1 1 d . .
O8 O 0.1659(2) 0.6449(2) 0.21770(19) 0.0359(7) Uani 1 1 d . .
O9 O 0.0111(2) 0.60409(19) 0.14328(17) 0.0272(6) Uani 1 1 d . .
O10 O -0.0409(2) 0.3917(2) 0.28798(18) 0.0353(7) Uani 1 1 d . .
O11 O -0.0142(2) 0.28885(19) 0.19753(18) 0.0327(7) Uani 1 1 d . .
O12 O 0.17055(19) 0.3805(2) 0.25237(17) 0.0301(7) Uani 1 1 d . .
O13 O 0.0834(2) 0.9615(2) 0.17511(19) 0.0357(7) Uani 1 1 d . .
O14 O -0.0372(2) 0.8929(2) 0.04992(17) 0.0387(8) Uani 1 1 d . .
N1 N 0.3251(2) 0.3750(2) 0.4050(2) 0.0240(7) Uani 1 1 d . .
H1 H 0.3081 0.3585 0.3518 0.029 Uiso 1 1 calc R U
N2 N 0.3857(2) 0.7896(2) 0.3964(2) 0.0243(7) Uani 1 1 d . .
H2 H 0.4495 0.7799 0.4146 0.029 Uiso 1 1 calc R U
N3 N 0.1176(2) 0.8126(2) 0.1249(2) 0.0256(7) Uani 1 1 d . .
H3 H 0.1802 0.8276 0.1420 0.031 Uiso 1 1 calc R U
N4 N 0.0673(2) 0.4196(2) 0.1257(2) 0.0257(7) Uani 1 1 d . .
H4 H 0.0590 0.4260 0.0714 0.031 Uiso 1 1 calc R U
C1 C 0.3705(3) 0.4630(3) 0.4303(2) 0.0225(8) Uani 1 1 d . .
H1A H 0.4070 0.4602 0.4916 0.027 Uiso 1 1 calc R U
C2 C 0.4433(3) 0.4880(3) 0.3834(2) 0.0234(8) Uani 1 1 d . .
C3 C 0.5261(3) 0.5395(3) 0.4226(3) 0.0268(9) Uani 1 1 d . .
H3A H 0.5363 0.5595 0.4788 0.032 Uiso 1 1 calc R U
C4 C 0.5940(3) 0.5622(3) 0.3811(3) 0.0318(10) Uani 1 1 d . .
H4A H 0.6503 0.5971 0.4088 0.038 Uiso 1 1 calc R U
C5 C 0.5792(3) 0.5337(3) 0.2991(3) 0.0349(10) Uani 1 1 d . .
H5 H 0.6257 0.5485 0.2704 0.042 Uiso 1 1 calc R U
C6 C 0.4961(3) 0.4832(3) 0.2589(3) 0.0346(10) Uani 1 1 d . .
H6 H 0.4854 0.4642 0.2023 0.041 Uiso 1 1 calc R U
C7 C 0.4293(3) 0.4608(3) 0.3008(3) 0.0301(10) Uani 1 1 d . .
H7 H 0.3727 0.4262 0.2728 0.036 Uiso 1 1 calc R U
C8 C 0.2907(3) 0.5363(3) 0.4176(2) 0.0228(8) Uani 1 1 d . .
C9 C 0.2639(3) 0.6922(3) 0.4308(3) 0.0254(9) Uani 1 1 d . .
H9A H 0.2199 0.6858 0.4667 0.030 Uiso 1 1 calc R U
H9B H 0.2232 0.6952 0.3713 0.030 Uiso 1 1 calc R U
C10 C 0.3272(3) 0.7772(3) 0.4549(2) 0.0232(8) Uani 1 1 d . .
C11 C 0.4023(3) 0.7701(3) 0.5440(2) 0.0254(9) Uani 1 1 d . .
H11A H 0.4572 0.7311 0.5397 0.030 Uiso 1 1 calc R U
H11B H 0.4298 0.8313 0.5603 0.030 Uiso 1 1 calc R U
C12 C 0.3662(3) 0.7335(3) 0.6155(3) 0.0281(9) Uani 1 1 d . .
H12 H 0.3254 0.6785 0.5944 0.034 Uiso 1 1 calc R U
C13 C 0.4561(3) 0.7040(3) 0.6880(3) 0.0342(10) Uani 1 1 d . .
H13A H 0.4921 0.6563 0.6675 0.041 Uiso 1 1 calc R U
H13B H 0.5009 0.7564 0.7058 0.041 Uiso 1 1 calc R U
C14 C 0.4279(4) 0.6681(3) 0.7638(3) 0.0425(12) Uani 1 1 d . .
H14A H 0.3886 0.6121 0.7479 0.051 Uiso 1 1 calc R U
H14B H 0.4882 0.6531 0.8097 0.051 Uiso 1 1 calc R U
C15 C 0.3686(4) 0.7387(4) 0.7944(3) 0.0499(13) Uani 1 1 d . .
H15A H 0.3489 0.7140 0.8422 0.060 Uiso 1 1 calc R U
H15B H 0.4096 0.7931 0.8141 0.060 Uiso 1 1 calc R U
C16 C 0.2780(4) 0.7646(4) 0.7242(3) 0.0541(15) Uani 1 1 d . .
H16A H 0.2412 0.8116 0.7449 0.065 Uiso 1 1 calc R U
H16B H 0.2349 0.7110 0.7078 0.065 Uiso 1 1 calc R U
C17 C 0.3031(4) 0.8006(3) 0.6472(3) 0.0399(11) Uani 1 1 d . .
H17A H 0.3391 0.8586 0.6617 0.048 Uiso 1 1 calc R U
H17B H 0.2415 0.8127 0.6017 0.048 Uiso 1 1 calc R U
C18 C 0.2568(3) 0.8575(3) 0.4467(2) 0.0282(9) Uani 1 1 d . .
C19 C 0.2347(4) 1.0141(3) 0.4221(3) 0.0465(13) Uani 1 1 d . .
H19A H 0.2733 1.0696 0.4250 0.056 Uiso 1 1 calc R U
H19B H 0.1980 1.0172 0.4633 0.056 Uiso 1 1 calc R U
H19C H 0.1886 1.0078 0.3655 0.056 Uiso 1 1 calc R U
C20 C 0.3452(3) 0.8151(3) 0.3158(2) 0.0258(9) Uani 1 1 d . .
C21 C 0.4138(3) 0.8232(3) 0.2631(3) 0.0294(9) Uani 1 1 d . .
C22 C 0.4661(4) 0.7479(3) 0.2523(3) 0.0402(11) Uani 1 1 d . .
H22 H 0.4599 0.6927 0.2796 0.048 Uiso 1 1 calc R U
C23 C 0.5289(4) 0.7531(4) 0.2007(3) 0.0470(13) Uani 1 1 d . .
H23 H 0.5641 0.7013 0.1917 0.056 Uiso 1 1 calc R U
C24 C 0.5380(4) 0.8349(4) 0.1637(3) 0.0475(13) Uani 1 1 d . .
H24 H 0.5811 0.8399 0.1299 0.057 Uiso 1 1 calc R U
C25 C 0.4856(3) 0.9091(4) 0.1751(3) 0.0430(12) Uani 1 1 d . .
H25 H 0.4928 0.9645 0.1485 0.052 Uiso 1 1 calc R U
C26 C 0.4221(3) 0.9058(3) 0.2246(3) 0.0369(11) Uani 1 1 d . .
C27 C 0.3641(4) 0.9875(3) 0.2360(4) 0.0537(15) Uani 1 1 d . .
H27A H 0.3851 1.0404 0.2102 0.064 Uiso 1 1 calc R U
H27B H 0.3755 0.9987 0.2961 0.064 Uiso 1 1 calc R U
H27C H 0.2939 0.9765 0.2090 0.064 Uiso 1 1 calc R U
C28 C 0.2335(3) 0.3660(3) 0.5276(3) 0.0287(9) Uani 1 1 d . .
C29 C 0.2767(4) 0.4042(3) 0.6071(3) 0.0406(11) Uani 1 1 d . .
H29 H 0.3451 0.3976 0.6344 0.049 Uiso 1 1 calc R U
C30 C 0.2173(4) 0.4517(4) 0.6450(3) 0.0516(14) Uani 1 1 d . .
H30 H 0.2463 0.4781 0.6987 0.062 Uiso 1 1 calc R U
C31 C 0.1169(4) 0.4621(4) 0.6072(4) 0.0497(14) Uani 1 1 d . .
C32 C 0.0762(4) 0.4236(4) 0.5279(4) 0.0476(13) Uani 1 1 d . .
H32 H 0.0079 0.4302 0.5004 0.057 Uiso 1 1 calc R U
C33 C 0.1337(3) 0.3761(3) 0.4892(3) 0.0372(11) Uani 1 1 d . .
H33 H 0.1045 0.3501 0.4354 0.045 Uiso 1 1 calc R U
C34 C 0.0542(5) 0.5147(4) 0.6495(4) 0.073(2) Uani 1 1 d . .
H34A H 0.0002 0.4763 0.6548 0.087 Uiso 1 1 calc R U
H34B H 0.0272 0.5682 0.6157 0.087 Uiso 1 1 calc R U
H34C H 0.0944 0.5339 0.7055 0.087 Uiso 1 1 calc R U
C35 C 0.0858(3) 0.7223(3) 0.0879(3) 0.0273(9) Uani 1 1 d . .
H35 H 0.0158 0.7260 0.0521 0.033 Uiso 1 1 calc R U
C36 C 0.1484(3) 0.6867(3) 0.0352(3) 0.0308(10) Uani 1 1 d . .
C37 C 0.1053(4) 0.6300(3) -0.0323(3) 0.0412(12) Uani 1 1 d . .
H37 H 0.0368 0.6175 -0.0472 0.049 Uiso 1 1 calc R U
C38 C 0.1622(5) 0.5917(4) -0.0779(3) 0.0536(15) Uani 1 1 d . .
H38 H 0.1323 0.5530 -0.1239 0.064 Uiso 1 1 calc R U
C39 C 0.2608(5) 0.6088(4) -0.0575(4) 0.0548(15) Uani 1 1 d . .
H39 H 0.2990 0.5822 -0.0893 0.066 Uiso 1 1 calc R U
C40 C 0.3046(4) 0.6652(3) 0.0096(4) 0.0520(15) Uani 1 1 d . .
H40 H 0.3729 0.6779 0.0236 0.062 Uiso 1 1 calc R U
C41 C 0.2483(4) 0.7033(3) 0.0568(3) 0.0393(11) Uani 1 1 d . .
H41 H 0.2787 0.7407 0.1037 0.047 Uiso 1 1 calc R U
C42 C 0.0935(3) 0.6534(3) 0.1593(3) 0.0272(9) Uani 1 1 d . .
C43 C 0.0069(3) 0.5350(3) 0.2043(2) 0.0268(9) Uani 1 1 d . .
H43A H -0.0460 0.5495 0.2297 0.032 Uiso 1 1 calc R U
H43B H 0.0701 0.5328 0.2498 0.032 Uiso 1 1 calc R U
C44 C -0.0135(3) 0.4435(3) 0.1592(2) 0.0251(9) Uani 1 1 d . .
C45 C -0.1078(3) 0.4423(3) 0.0828(3) 0.0271(9) Uani 1 1 d . .
H45A H -0.0968 0.4820 0.0385 0.032 Uiso 1 1 calc R U
H45B H -0.1174 0.3799 0.0599 0.032 Uiso 1 1 calc R U
C46 C -0.2038(3) 0.4725(3) 0.1001(3) 0.0261(9) Uani 1 1 d . .
H46 H -0.1950 0.4657 0.1617 0.031 Uiso 1 1 calc R U
C47 C -0.2293(3) 0.5715(3) 0.0760(3) 0.0316(10) Uani 1 1 d . .
H47A H -0.1756 0.6108 0.1096 0.038 Uiso 1 1 calc R U
H47B H -0.2342 0.5801 0.0160 0.038 Uiso 1 1 calc R U
C48 C -0.3254(3) 0.6008(3) 0.0904(3) 0.0315(10) Uani 1 1 d . .
H48A H -0.3399 0.6642 0.0715 0.038 Uiso 1 1 calc R U
H48B H -0.3186 0.5983 0.1513 0.038 Uiso 1 1 calc R U
C49 C -0.4106(3) 0.5401(3) 0.0428(3) 0.0380(11) Uani 1 1 d . .
H49A H -0.4709 0.5575 0.0571 0.046 Uiso 1 1 calc R U
H49B H -0.4232 0.5485 -0.0185 0.046 Uiso 1 1 calc R U
C50 C -0.3871(3) 0.4410(3) 0.0653(3) 0.0413(12) Uani 1 1 d . .
H50A H -0.4407 0.4027 0.0302 0.050 Uiso 1 1 calc R U
H50B H -0.3839 0.4313 0.1249 0.050 Uiso 1 1 calc R U
C51 C -0.2895(3) 0.4116(3) 0.0522(3) 0.0356(11) Uani 1 1 d . .
H51A H -0.2956 0.4135 -0.0085 0.043 Uiso 1 1 calc R U
H51B H -0.2752 0.3483 0.0716 0.043 Uiso 1 1 calc R U
C52 C -0.0234(3) 0.3731(3) 0.2234(3) 0.0286(9) Uani 1 1 d . .
C53 C -0.0093(4) 0.2182(3) 0.2593(3) 0.0439(12) Uani 1 1 d . .
H53A H -0.0074 0.1589 0.2335 0.053 Uiso 1 1 calc R U
H53B H -0.0673 0.2218 0.2793 0.053 Uiso 1 1 calc R U
H53C H 0.0502 0.2263 0.3068 0.053 Uiso 1 1 calc R U
C54 C 0.1537(3) 0.3882(3) 0.1749(2) 0.0263(9) Uani 1 1 d . .
C55 C 0.2273(3) 0.3597(3) 0.1310(2) 0.0280(9) Uani 1 1 d . .
C56 C 0.2659(3) 0.4232(3) 0.0880(3) 0.0328(10) Uani 1 1 d . .
H56 H 0.2438 0.4842 0.0843 0.039 Uiso 1 1 calc R U
C57 C 0.3364(3) 0.3978(3) 0.0504(3) 0.0366(11) Uani 1 1 d . .
H57 H 0.3633 0.4413 0.0214 0.044 Uiso 1 1 calc R U
C58 C 0.3674(3) 0.3093(4) 0.0553(3) 0.0384(11) Uani 1 1 d . .
H58 H 0.4165 0.2920 0.0302 0.046 Uiso 1 1 calc R U
C59 C 0.3277(3) 0.2451(3) 0.0965(3) 0.0383(11) Uani 1 1 d . .
H59 H 0.3489 0.1839 0.0979 0.046 Uiso 1 1 calc R U
C60 C 0.2569(3) 0.2686(3) 0.1361(3) 0.0339(10) Uani 1 1 d . .
C61 C 0.2128(4) 0.1982(3) 0.1799(4) 0.0515(14) Uani 1 1 d . .
H61A H 0.1415 0.2068 0.1645 0.062 Uiso 1 1 calc R U
H61B H 0.2412 0.2045 0.2409 0.062 Uiso 1 1 calc R U
H61C H 0.2273 0.1376 0.1626 0.062 Uiso 1 1 calc R U
C62 C -0.0313(3) 0.8292(3) 0.1949(3) 0.0317(10) Uani 1 1 d . .
C63 C -0.1319(3) 0.8148(3) 0.1648(3) 0.0374(11) Uani 1 1 d . .
H63 H -0.1682 0.8351 0.1103 0.045 Uiso 1 1 calc R U
C64 C -0.1788(3) 0.7702(3) 0.2153(3) 0.0415(12) Uani 1 1 d . .
H64 H -0.2481 0.7623 0.1956 0.050 Uiso 1 1 calc R U
C65 C -0.1267(3) 0.7365(3) 0.2949(3) 0.0385(11) Uani 1 1 d . .
C66 C -0.0267(3) 0.7525(3) 0.3238(3) 0.0383(11) Uani 1 1 d . .
H66 H 0.0097 0.7314 0.3780 0.046 Uiso 1 1 calc R U
C67 C 0.0215(3) 0.7988(3) 0.2754(3) 0.0354(10) Uani 1 1 d . .
H67 H 0.0902 0.8099 0.2966 0.043 Uiso 1 1 calc R U
C68 C -0.1783(4) 0.6828(4) 0.3472(4) 0.0536(15) Uani 1 1 d . .
H68A H -0.2482 0.6990 0.3306 0.064 Uiso 1 1 calc R U
H68B H -0.1484 0.6967 0.4069 0.064 Uiso 1 1 calc R U
H68C H -0.1716 0.6178 0.3378 0.064 Uiso 1 1 calc R U

loop_
_atom_site_aniso_label
_atom_site_aniso_U_11
_atom_site_aniso_U_22
_atom_site_aniso_U_33
_atom_site_aniso_U_23
_atom_site_aniso_U_13
_atom_site_aniso_U_12
S1 0.0235(5) 0.0238(5) 0.0294(5) 0.0048(4) 0.0037(4) 0.0011(4)
S2 0.0273(5) 0.0339(6) 0.0249(5) 0.0026(5) 0.0024(4) 0.0042(5)
O1 0.0226(15) 0.0263(15) 0.0328(16) -0.0007(13) 0.0040(12) -0.0006(12)
O2 0.0215(14) 0.0182(13) 0.0344(16) -0.0049(12) 0.0038(12) 0.0012(12)
O3 0.0251(16) 0.0363(18) 0.0364(17) -0.0073(14) 0.0035(13) 0.0051(13)
O4 0.0337(17) 0.0205(15) 0.0383(18) -0.0043(13) -0.0006(14) 0.0022(13)
O5 0.0236(15) 0.0279(16) 0.0287(15) 0.0030(12) -0.0018(12) 0.0007(12)
O6 0.0214(15) 0.045(2) 0.0358(17) 0.0156(15) -0.0003(13) 0.0058(14)
O7 0.0388(18) 0.0194(15) 0.0426(19) -0.0015(13) 0.0118(14) -0.0022(13)
O8 0.0305(17) 0.0418(19) 0.0294(17) 0.0081(14) -0.0004(13) -0.0063(14)
O9 0.0262(15) 0.0273(15) 0.0252(15) 0.0017(12) 0.0030(12) -0.0045(13)
O10 0.0354(17) 0.0402(18) 0.0292(16) 0.0056(14) 0.0081(13) -0.0039(15)
O11 0.0371(17) 0.0256(16) 0.0323(16) 0.0031(13) 0.0056(13) -0.0070(13)
O12 0.0289(15) 0.0322(16) 0.0236(14) 0.0008(13) -0.0006(12) -0.0001(13)
O13 0.0412(18) 0.0295(16) 0.0344(18) -0.0011(14) 0.0082(14) 0.0026(14)
O14 0.0356(17) 0.051(2) 0.0211(15) 0.0061(15) -0.0039(12) 0.0108(16)
N1 0.0308(18) 0.0195(16) 0.0207(16) -0.0004(14) 0.0059(13) -0.0020(15)
N2 0.0203(17) 0.0253(18) 0.0240(17) 0.0000(14) 0.0015(13) 0.0000(14)
N3 0.0235(17) 0.0242(17) 0.0267(17) 0.0033(15) 0.0036(14) -0.0020(15)
N4 0.0218(17) 0.0315(18) 0.0216(17) 0.0017(14) 0.0032(14) 0.0000(15)
C1 0.022(2) 0.0208(19) 0.022(2) -0.0006(16) 0.0018(15) -0.0016(16)
C2 0.026(2) 0.0188(19) 0.025(2) 0.0014(16) 0.0065(16) 0.0039(16)
C3 0.026(2) 0.024(2) 0.028(2) 0.0001(17) 0.0037(17) -0.0012(17)
C4 0.024(2) 0.028(2) 0.041(3) 0.002(2) 0.0065(19) -0.0036(18)
C5 0.030(2) 0.035(2) 0.043(3) 0.004(2) 0.017(2) 0.003(2)
C6 0.037(3) 0.039(3) 0.032(2) -0.004(2) 0.015(2) 0.000(2)
C7 0.026(2) 0.031(2) 0.030(2) -0.0050(19) 0.0049(18) -0.0015(19)
C8 0.024(2) 0.022(2) 0.022(2) 0.0013(16) 0.0066(16) -0.0016(17)
C9 0.024(2) 0.022(2) 0.027(2) -0.0037(17) 0.0025(17) 0.0042(17)
C10 0.020(2) 0.0205(19) 0.028(2) -0.0038(16) 0.0051(16) -0.0012(16)
C11 0.021(2) 0.027(2) 0.025(2) -0.0018(17) 0.0021(16) -0.0009(17)
C12 0.030(2) 0.027(2) 0.026(2) -0.0017(18) 0.0054(17) -0.0046(18)
C13 0.039(3) 0.036(2) 0.026(2) 0.0007(19) 0.0066(19) 0.004(2)
C14 0.054(3) 0.039(3) 0.031(3) 0.002(2) 0.006(2) -0.007(2)
C15 0.062(4) 0.055(3) 0.037(3) 0.003(3) 0.022(3) 0.002(3)
C16 0.053(3) 0.067(4) 0.054(3) 0.011(3) 0.034(3) 0.011(3)
C17 0.043(3) 0.040(3) 0.040(3) 0.002(2) 0.020(2) 0.010(2)
C18 0.029(2) 0.026(2) 0.025(2) -0.0075(17) 0.0001(17) 0.0016(18)
C19 0.051(3) 0.020(2) 0.056(3) -0.005(2) -0.003(3) 0.012(2)
C20 0.030(2) 0.0180(19) 0.026(2) 0.0009(17) 0.0032(17) 0.0010(18)
C21 0.027(2) 0.030(2) 0.027(2) 0.0035(18) 0.0025(17) 0.0011(18)
C22 0.046(3) 0.039(3) 0.035(3) 0.006(2) 0.012(2) 0.009(2)
C23 0.053(3) 0.048(3) 0.046(3) 0.006(3) 0.024(3) 0.013(3)
C24 0.050(3) 0.061(3) 0.035(3) 0.012(2) 0.017(2) 0.005(3)
C25 0.043(3) 0.048(3) 0.038(3) 0.015(2) 0.011(2) 0.001(2)
C26 0.034(2) 0.034(3) 0.039(3) 0.010(2) 0.004(2) 0.000(2)
C27 0.055(3) 0.026(3) 0.085(4) 0.018(3) 0.029(3) 0.004(2)
C28 0.033(2) 0.027(2) 0.027(2) 0.0018(17) 0.0086(17) -0.0034(18)
C29 0.045(3) 0.040(3) 0.036(3) -0.006(2) 0.012(2) -0.010(2)
C30 0.072(4) 0.045(3) 0.042(3) -0.013(2) 0.024(3) -0.009(3)
C31 0.056(3) 0.038(3) 0.065(4) -0.004(3) 0.034(3) -0.001(3)
C32 0.036(3) 0.046(3) 0.064(4) -0.002(3) 0.020(3) 0.002(2)
C33 0.032(2) 0.030(2) 0.049(3) -0.003(2) 0.011(2) -0.001(2)
C34 0.092(5) 0.053(4) 0.096(5) -0.019(4) 0.063(4) -0.004(4)
C35 0.026(2) 0.026(2) 0.027(2) 0.0048(17) 0.0036(17) -0.0031(17)
C36 0.041(3) 0.027(2) 0.024(2) 0.0066(18) 0.0100(19) 0.002(2)
C37 0.056(3) 0.036(3) 0.028(2) 0.002(2) 0.008(2) 0.001(2)
C38 0.094(5) 0.039(3) 0.029(3) 0.000(2) 0.019(3) 0.009(3)
C39 0.090(5) 0.036(3) 0.055(4) 0.005(3) 0.046(3) 0.005(3)
C40 0.057(4) 0.037(3) 0.076(4) 0.010(3) 0.042(3) 0.005(3)
C41 0.041(3) 0.031(2) 0.047(3) 0.001(2) 0.016(2) -0.002(2)
C42 0.026(2) 0.032(2) 0.022(2) 0.0016(18) 0.0046(17) -0.0056(18)
C43 0.024(2) 0.028(2) 0.025(2) 0.0038(18) 0.0025(17) -0.0064(18)
C44 0.020(2) 0.027(2) 0.025(2) 0.0019(17) 0.0008(16) -0.0010(17)
C45 0.025(2) 0.028(2) 0.024(2) -0.0019(17) 0.0010(16) -0.0003(18)
C46 0.023(2) 0.031(2) 0.023(2) -0.0031(18) 0.0041(16) -0.0031(18)
C47 0.029(2) 0.034(2) 0.031(2) -0.0006(19) 0.0077(19) -0.0022(19)
C48 0.030(2) 0.033(2) 0.032(2) 0.0020(19) 0.0092(19) 0.0045(19)
C49 0.025(2) 0.046(3) 0.042(3) -0.001(2) 0.009(2) 0.002(2)
C50 0.025(2) 0.039(3) 0.058(3) -0.003(2) 0.010(2) -0.008(2)
C51 0.028(2) 0.036(3) 0.038(3) -0.002(2) 0.0028(19) -0.004(2)
C52 0.022(2) 0.032(2) 0.028(2) 0.0014(19) 0.0024(17) -0.0056(18)
C53 0.043(3) 0.037(3) 0.051(3) 0.015(2) 0.013(2) -0.003(2)
C54 0.024(2) 0.025(2) 0.025(2) 0.0014(18) 0.0004(16) -0.0007(18)
C55 0.022(2) 0.031(2) 0.024(2) -0.0047(18) -0.0019(16) -0.0010(18)
C56 0.027(2) 0.033(2) 0.035(2) 0.003(2) 0.0043(19) 0.0012(19)
C57 0.029(2) 0.044(3) 0.037(3) -0.002(2) 0.0089(19) -0.007(2)
C58 0.026(2) 0.050(3) 0.037(3) -0.012(2) 0.0049(19) -0.003(2)
C59 0.031(2) 0.036(3) 0.045(3) -0.007(2) 0.007(2) 0.003(2)
C60 0.028(2) 0.031(2) 0.040(3) 0.001(2) 0.0047(19) -0.0003(19)
C61 0.055(3) 0.031(3) 0.076(4) 0.003(3) 0.031(3) 0.005(2)
C62 0.025(2) 0.040(3) 0.029(2) -0.0054(19) 0.0055(18) 0.0006(19)
C63 0.024(2) 0.047(3) 0.038(2) -0.009(2) 0.0027(19) 0.002(2)
C64 0.027(2) 0.044(3) 0.053(3) -0.016(2) 0.013(2) -0.009(2)
C65 0.037(3) 0.041(3) 0.042(3) -0.011(2) 0.019(2) -0.005(2)
C66 0.034(3) 0.048(3) 0.034(2) 0.003(2) 0.011(2) -0.006(2)
C67 0.026(2) 0.049(3) 0.029(2) 0.004(2) 0.0046(18) -0.004(2)
C68 0.060(4) 0.053(3) 0.060(4) -0.017(3) 0.037(3) -0.021(3)

loop_
_atom_type_symbol
_atom_type_description
_atom_type_scat_dispersion_real
_atom_type_scat_dispersion_imag
_atom_type_scat_source
C C 0.0033 0.0016
;
International Tables for Crystallography
(Vol. C, Tables 4.2.6.8 and 6.1.1.4)
;
H H 0.0000 0.0000
;
International Tables for Crystallography
(Vol. C, Table 6.1.1.4)
;
N N 0.0061 0.0033
;
International Tables for Crystallography
(Vol. C, Tables 4.2.6.8 and 6.1.1.4)
;
O O 0.0106 0.0060
;
International Tables for Crystallography
(Vol. C, Tables 4.2.6.8 and 6.1.1.4)
;
S S 0.1246 0.1234
;
International Tables for Crystallography
(Vol. C, Tables 4.2.6.8 and 6.1.1.4)
;

loop_
_geom_angle_atom_site_label_1
_geom_angle_atom_site_label_2
_geom_angle_atom_site_label_3
_geom_angle
O7 S1 O6 119.31(19)
O7 S1 N1 106.19(18)
O6 S1 N1 107.63(17)
O7 S1 C28 108.96(19)
O6 S1 C28 106.67(19)
N1 S1 C28 107.58(18)
O13 S2 O14 119.37(19)
O13 S2 N3 106.15(18)
O14 S2 N3 107.83(18)
O13 S2 C62 110.26(19)
O14 S2 C62 106.0(2)
N3 S2 C62 106.59(19)
C8 O2 C9 114.9(3)
C18 O4 C19 114.7(3)
C42 O9 C43 117.2(3)
C52 O11 C53 115.4(3)
C1 N1 S1 119.4(3)
C1 N1 H1 120.3
S1 N1 H1 120.3
C20 N2 C10 122.4(3)
C20 N2 H2 118.8
C10 N2 H2 118.8
C35 N3 S2 117.7(3)
C35 N3 H3 121.2
S2 N3 H3 121.2
C54 N4 C44 122.1(3)
C54 N4 H4 118.9
C44 N4 H4 118.9
N1 C1 C2 112.3(3)
N1 C1 C8 110.0(3)
C2 C1 C8 110.4(3)
N1 C1 H1A 108.0
C2 C1 H1A 108.0
C8 C1 H1A 108.0
C7 C2 C3 118.4(4)
C7 C2 C1 121.3(4)
C3 C2 C1 120.2(4)
C4 C3 C2 121.1(4)
C4 C3 H3A 119.5
C2 C3 H3A 119.5
C5 C4 C3 119.7(4)
C5 C4 H4A 120.2
C3 C4 H4A 120.2
C4 C5 C6 119.8(4)
C4 C5 H5 120.1
C6 C5 H5 120.1
C7 C6 C5 120.1(4)
C7 C6 H6 119.9
C5 C6 H6 119.9
C6 C7 C2 120.9(4)
C6 C7 H7 119.5
C2 C7 H7 119.5
O1 C8 O2 124.6(4)
O1 C8 C1 125.4(4)
O2 C8 C1 110.0(3)
O2 C9 C10 106.0(3)
O2 C9 H9A 110.5
C10 C9 H9A 110.5
O2 C9 H9B 110.5
C10 C9 H9B 110.5
H9A C9 H9B 108.7
N2 C10 C9 109.6(3)
N2 C10 C18 109.3(3)
C9 C10 C18 107.0(3)
N2 C10 C11 106.0(3)
C9 C10 C11 112.4(3)
C18 C10 C11 112.6(3)
C12 C11 C10 118.2(3)
C12 C11 H11A 107.8
C10 C11 H11A 107.8
C12 C11 H11B 107.8
C10 C11 H11B 107.8
H11A C11 H11B 107.1
C11 C12 C17 114.0(4)
C11 C12 C13 108.4(3)
C17 C12 C13 110.4(4)
C11 C12 H12 107.9
C17 C12 H12 107.9
C13 C12 H12 107.9
C14 C13 C12 112.6(4)
C14 C13 H13A 109.1
C12 C13 H13A 109.1
C14 C13 H13B 109.1
C12 C13 H13B 109.1
H13A C13 H13B 107.8
C15 C14 C13 110.3(4)
C15 C14 H14A 109.6
C13 C14 H14A 109.6
C15 C14 H14B 109.6
C13 C14 H14B 109.6
H14A C14 H14B 108.1
C16 C15 C14 110.3(4)
C16 C15 H15A 109.6
C14 C15 H15A 109.6
C16 C15 H15B 109.6
C14 C15 H15B 109.6
H15A C15 H15B 108.1
C15 C16 C17 112.3(4)
C15 C16 H16A 109.1
C17 C16 H16A 109.1
C15 C16 H16B 109.1
C17 C16 H16B 109.1
H16A C16 H16B 107.9
C16 C17 C12 111.8(4)
C16 C17 H17A 109.3
C12 C17 H17A 109.3
C16 C17 H17B 109.3
C12 C17 H17B 109.3
H17A C17 H17B 107.9
O3 C18 O4 124.1(4)
O3 C18 C10 124.0(4)
O4 C18 C10 111.8(3)
O4 C19 H19A 109.5
O4 C19 H19B 109.5
H19A C19 H19B 109.5
O4 C19 H19C 109.5
H19A C19 H19C 109.5
H19B C19 H19C 109.5
O5 C20 N2 121.9(4)
O5 C20 C21 121.7(4)
N2 C20 C21 116.4(3)
C22 C21 C26 121.4(4)
C22 C21 C20 118.8(4)
C26 C21 C20 119.8(4)
C21 C22 C23 119.9(5)
C21 C22 H22 120.0
C23 C22 H22 120.0
C24 C23 C22 118.6(5)
C24 C23 H23 120.7
C22 C23 H23 120.7
C25 C24 C23 120.7(5)
C25 C24 H24 119.6
C23 C24 H24 119.6
C24 C25 C26 122.0(5)
C24 C25 H25 119.0
C26 C25 H25 119.0
C25 C26 C21 117.3(4)
C25 C26 C27 121.5(4)
C21 C26 C27 121.1(4)
C26 C27 H27A 109.5
C26 C27 H27B 109.5
H27A C27 H27B 109.5
C26 C27 H27C 109.5
H27A C27 H27C 109.5
H27B C27 H27C 109.5
C33 C28 C29 119.8(4)
C33 C28 S1 120.0(3)
C29 C28 S1 120.2(3)
C30 C29 C28 118.5(5)
C30 C29 H29 120.8
C28 C29 H29 120.8
C29 C30 C31 122.3(5)
C29 C30 H30 118.8
C31 C30 H30 118.8
C30 C31 C32 117.8(5)
C30 C31 C34 121.2(5)
C32 C31 C34 121.0(5)
C33 C32 C31 120.9(5)
C33 C32 H32 119.5
C31 C32 H32 119.5
C32 C33 C28 120.7(5)
C32 C33 H33 119.6
C28 C33 H33 119.6
C31 C34 H34A 109.5
C31 C34 H34B 109.5
H34A C34 H34B 109.5
C31 C34 H34C 109.5
H34A C34 H34C 109.5
H34B C34 H34C 109.5
N3 C35 C36 113.1(3)
N3 C35 C42 109.3(3)
C36 C35 C42 107.3(3)
N3 C35 H35 109.0
C36 C35 H35 109.0
C42 C35 H35 109.0
C41 C36 C37 119.4(4)
C41 C36 C35 121.6(4)
C37 C36 C35 118.8(4)
C38 C37 C36 119.9(5)
C38 C37 H37 120.0
C36 C37 H37 120.0
C39 C38 C37 121.0(5)
C39 C38 H38 119.5
C37 C38 H38 119.5
C38 C39 C40 119.6(5)
C38 C39 H39 120.2
C40 C39 H39 120.2
C39 C40 C41 120.0(5)
C39 C40 H40 120.0
C41 C40 H40 120.0
C36 C41 C40 120.1(5)
C36 C41 H41 120.0
C40 C41 H41 120.0
O8 C42 O9 126.7(4)
O8 C42 C35 122.9(4)
O9 C42 C35 110.3(3)
O9 C43 C44 108.5(3)
O9 C43 H43A 110.0
C44 C43 H43A 110.0
O9 C43 H43B 110.0
C44 C43 H43B 110.0
H43A C43 H43B 108.4
N4 C44 C52 110.4(3)
N4 C44 C43 110.2(3)
C52 C44 C43 107.5(3)
N4 C44 C45 105.8(3)
C52 C44 C45 109.2(3)
C43 C44 C45 113.8(3)
C46 C45 C44 116.3(3)
C46 C45 H45A 108.2
C44 C45 H45A 108.2
C46 C45 H45B 108.2
C44 C45 H45B 108.2
H45A C45 H45B 107.4
C47 C46 C51 109.5(3)
C47 C46 C45 112.4(3)
C51 C46 C45 110.2(3)
C47 C46 H46 108.2
C51 C46 H46 108.2
C45 C46 H46 108.2
C48 C47 C46 112.6(4)
C48 C47 H47A 109.1
C46 C47 H47A 109.1
C48 C47 H47B 109.1
C46 C47 H47B 109.1
H47A C47 H47B 107.8
C47 C48 C49 111.4(4)
C47 C48 H48A 109.3
C49 C48 H48A 109.3
C47 C48 H48B 109.3
C49 C48 H48B 109.3
H48A C48 H48B 108.0
C50 C49 C48 110.6(4)
C50 C49 H49A 109.5
C48 C49 H49A 109.5
C50 C49 H49B 109.5
C48 C49 H49B 109.5
H49A C49 H49B 108.1
C49 C50 C51 112.4(4)
C49 C50 H50A 109.1
C51 C50 H50A 109.1
C49 C50 H50B 109.1
C51 C50 H50B 109.1
H50A C50 H50B 107.9
C50 C51 C46 112.0(4)
C50 C51 H51A 109.2
C46 C51 H51A 109.2
C50 C51 H51B 109.2
C46 C51 H51B 109.2
H51A C51 H51B 107.9
O10 C52 O11 124.5(4)
O10 C52 C44 123.8(4)
O11 C52 C44 111.7(3)
O11 C53 H53A 109.5
O11 C53 H53B 109.5
H53A C53 H53B 109.5
O11 C53 H53C 109.5
H53A C53 H53C 109.5
H53B C53 H53C 109.5
O12 C54 N4 121.6(4)
O12 C54 C55 122.0(3)
N4 C54 C55 116.3(3)
C56 C55 C60 121.3(4)
C56 C55 C54 120.1(4)
C60 C55 C54 118.5(4)
C57 C56 C55 120.1(4)
C57 C56 H56 119.9
C55 C56 H56 119.9
C58 C57 C56 119.7(4)
C58 C57 H57 120.2
C56 C57 H57 120.2
C57 C58 C59 120.6(4)
C57 C58 H58 119.7
C59 C58 H58 119.7
C58 C59 C60 121.3(4)
C58 C59 H59 119.3
C60 C59 H59 119.3
C59 C60 C55 116.9(4)
C59 C60 C61 121.2(4)
C55 C60 C61 121.9(4)
C60 C61 H61A 109.5
C60 C61 H61B 109.5
H61A C61 H61B 109.5
C60 C61 H61C 109.5
H61A C61 H61C 109.5
H61B C61 H61C 109.5
C63 C62 C67 120.0(4)
C63 C62 S2 121.1(3)
C67 C62 S2 118.9(3)
C64 C63 C62 119.1(4)
C64 C63 H63 120.5
C62 C63 H63 120.5
C63 C64 C65 121.7(4)
C63 C64 H64 119.1
C65 C64 H64 119.1
C66 C65 C64 118.1(4)
C66 C65 C68 120.9(5)
C64 C65 C68 121.0(4)
C65 C66 C67 121.3(4)
C65 C66 H66 119.4
C67 C66 H66 119.4
C66 C67 C62 119.8(4)
C66 C67 H67 120.1
C62 C67 H67 120.1
C65 C68 H68A 109.5
C65 C68 H68B 109.5
H68A C68 H68B 109.5
C65 C68 H68C 109.5
H68A C68 H68C 109.5
H68B C68 H68C 109.5

loop_
_geom_bond_atom_site_label_1
_geom_bond_atom_site_label_2
_geom_bond_distance
S1 O7 1.434(3)
S1 O6 1.441(3)
S1 N1 1.627(3)
S1 C28 1.758(4)
S2 O13 1.435(3)
S2 O14 1.448(3)
S2 N3 1.628(4)
S2 C62 1.760(5)
O1 C8 1.197(4)
O2 C8 1.338(5)
O2 C9 1.454(4)
O3 C18 1.206(5)
O4 C18 1.337(5)
O4 C19 1.456(5)
O5 C20 1.240(5)
O8 C42 1.195(5)
O9 C42 1.340(5)
O9 C43 1.453(5)
O10 C52 1.205(5)
O11 C52 1.335(5)
O11 C53 1.451(5)
O12 C54 1.245(5)
N1 C1 1.457(5)
N1 H1 0.8800
N2 C20 1.347(5)
N2 C10 1.469(5)
N2 H2 0.8800
N3 C35 1.481(5)
N3 H3 0.8800
N4 C54 1.343(5)
N4 C44 1.463(5)
N4 H4 0.8800
C1 C2 1.518(5)
C1 C8 1.537(5)
C1 H1A 1.0000
C2 C7 1.388(5)
C2 C3 1.392(5)
C3 C4 1.385(6)
C3 H3A 0.9500
C4 C5 1.383(6)
C4 H4A 0.9500
C5 C6 1.391(6)
C5 H5 0.9500
C6 C7 1.378(6)
C6 H6 0.9500
C7 H7 0.9500
C9 C10 1.527(5)
C9 H9A 0.9900
C9 H9B 0.9900
C10 C18 1.532(6)
C10 C11 1.554(5)
C11 C12 1.530(6)
C11 H11A 0.9900
C11 H11B 0.9900
C12 C17 1.532(6)
C12 C13 1.539(6)
C12 H12 1.0000
C13 C14 1.529(6)
C13 H13A 0.9900
C13 H13B 0.9900
C14 C15 1.521(7)
C14 H14A 0.9900
C14 H14B 0.9900
C15 C16 1.509(7)
C15 H15A 0.9900
C15 H15B 0.9900
C16 C17 1.526(6)
C16 H16A 0.9900
C16 H16B 0.9900
C17 H17A 0.9900
C17 H17B 0.9900
C19 H19A 0.9800
C19 H19B 0.9800
C19 H19C 0.9800
C20 C21 1.500(6)
C21 C22 1.379(6)
C21 C26 1.398(6)
C22 C23 1.415(6)
C22 H22 0.9500
C23 C24 1.380(7)
C23 H23 0.9500
C24 C25 1.370(7)
C24 H24 0.9500
C25 C26 1.393(6)
C25 H25 0.9500
C26 C27 1.505(7)
C27 H27A 0.9800
C27 H27B 0.9800
C27 H27C 0.9800
C28 C33 1.382(6)
C28 C29 1.402(6)
C29 C30 1.387(7)
C29 H29 0.9500
C30 C31 1.389(7)
C30 H30 0.9500
C31 C32 1.396(8)
C31 C34 1.506(7)
C32 C33 1.375(6)
C32 H32 0.9500
C33 H33 0.9500
C34 H34A 0.9800
C34 H34B 0.9800
C34 H34C 0.9800
C35 C36 1.519(6)
C35 C42 1.543(6)
C35 H35 1.0000
C36 C41 1.381(6)
C36 C37 1.390(6)
C37 C38 1.384(7)
C37 H37 0.9500
C38 C39 1.366(8)
C38 H38 0.9500
C39 C40 1.385(8)
C39 H39 0.9500
C40 C41 1.396(7)
C40 H40 0.9500
C41 H41 0.9500
C43 C44 1.531(6)
C43 H43A 0.9900
C43 H43B 0.9900
C44 C52 1.528(6)
C44 C45 1.552(5)
C45 C46 1.545(6)
C45 H45A 0.9900
C45 H45B 0.9900
C46 C47 1.530(6)
C46 C51 1.535(6)
C46 H46 1.0000
C47 C48 1.519(6)
C47 H47A 0.9900
C47 H47B 0.9900
C48 C49 1.528(6)
C48 H48A 0.9900
C48 H48B 0.9900
C49 C50 1.522(7)
C49 H49A 0.9900
C49 H49B 0.9900
C50 C51 1.531(6)
C50 H50A 0.9900
C50 H50B 0.9900
C51 H51A 0.9900
C51 H51B 0.9900
C53 H53A 0.9800
C53 H53B 0.9800
C53 H53C 0.9800
C54 C55 1.505(6)
C55 C56 1.388(6)
C55 C60 1.406(6)
C56 C57 1.383(6)
C56 H56 0.9500
C57 C58 1.373(7)
C57 H57 0.9500
C58 C59 1.385(7)
C58 H58 0.9500
C59 C60 1.402(6)
C59 H59 0.9500
C60 C61 1.508(7)
C61 H61A 0.9800
C61 H61B 0.9800
C61 H61C 0.9800
C62 C63 1.387(6)
C62 C67 1.401(6)
C63 C64 1.386(6)
C63 H63 0.9500
C64 C65 1.404(7)
C64 H64 0.9500
C65 C66 1.381(6)
C65 C68 1.520(7)
C66 C67 1.385(6)
C66 H66 0.9500
C67 H67 0.9500
C68 H68A 0.9800
C68 H68B 0.9800
C68 H68C 0.9800

loop_
_geom_hbond_atom_site_label_D
_geom_hbond_atom_site_label_H
_geom_hbond_atom_site_label_A
_geom_hbond_site_symmetry_A
_geom_hbond_distance_DA
_geom_hbond_distance_DH
_geom_hbond_distance_HA
_geom_hbond_angle_DHA
_geom_hbond_publ_flag
N1 H1 O12 . 2.826(4) 0.880 2.181 129.8 no
N2 H2 O6 2_656 2.924(4) 0.880 2.063 165.9 no
N3 H3 O5 . 2.839(4) 0.880 2.329 117.1 no
N4 H4 O14 2_545 2.854(5) 0.880 2.012 159.8 no

loop_
_geom_torsion_atom_site_label_1
_geom_torsion_atom_site_label_2
_geom_torsion_atom_site_label_3
_geom_torsion_atom_site_label_4
_geom_torsion
O7 S1 N1 C1 173.4(3)
O6 S1 N1 C1 -57.7(3)
C28 S1 N1 C1 56.9(3)
O13 S2 N3 C35 176.2(3)
O14 S2 N3 C35 -54.8(3)
C62 S2 N3 C35 58.6(3)
S1 N1 C1 C2 140.4(3)
S1 N1 C1 C8 -96.2(3)
N1 C1 C2 C7 33.0(5)
C8 C1 C2 C7 -90.2(4)
N1 C1 C2 C3 -147.4(4)
C8 C1 C2 C3 89.5(4)
C7 C2 C3 C4 -1.0(6)
C1 C2 C3 C4 179.3(4)
C2 C3 C4 C5 0.4(6)
C3 C4 C5 C6 0.5(7)
C4 C5 C6 C7 -0.8(7)
C5 C6 C7 C2 0.1(7)
C3 C2 C7 C6 0.8(6)
C1 C2 C7 C6 -179.6(4)
C9 O2 C8 O1 -4.5(6)
C9 O2 C8 C1 176.9(3)
N1 C1 C8 O1 -1.0(5)
C2 C1 C8 O1 123.5(4)
N1 C1 C8 O2 177.6(3)
C2 C1 C8 O2 -57.9(4)
C8 O2 C9 C10 -173.2(3)
C20 N2 C10 C9 71.3(4)
C20 N2 C10 C18 -45.7(5)
C20 N2 C10 C11 -167.3(3)
O2 C9 C10 N2 65.0(4)
O2 C9 C10 C18 -176.7(3)
O2 C9 C10 C11 -52.6(4)
N2 C10 C11 C12 -164.8(3)
C9 C10 C11 C12 -45.2(5)
C18 C10 C11 C12 75.7(5)
C10 C11 C12 C17 -74.6(5)
C10 C11 C12 C13 162.0(4)
C11 C12 C13 C14 178.7(4)
C17 C12 C13 C14 53.2(5)
C12 C13 C14 C15 -56.3(5)
C13 C14 C15 C16 57.4(6)
C14 C15 C16 C17 -57.5(6)
C15 C16 C17 C12 55.1(6)
C11 C12 C17 C16 -174.1(4)
C13 C12 C17 C16 -51.7(5)
C19 O4 C18 O3 -8.9(6)
C19 O4 C18 C10 172.7(4)
N2 C10 C18 O3 139.5(4)
C9 C10 C18 O3 21.0(5)
C11 C10 C18 O3 -102.9(4)
N2 C10 C18 O4 -42.1(4)
C9 C10 C18 O4 -160.6(3)
C11 C10 C18 O4 75.5(4)
C10 N2 C20 O5 1.0(6)
C10 N2 C20 C21 -178.9(3)
O5 C20 C21 C22 -120.4(5)
N2 C20 C21 C22 59.5(5)
O5 C20 C21 C26 58.3(6)
N2 C20 C21 C26 -121.8(4)
C26 C21 C22 C23 -0.7(7)
C20 C21 C22 C23 178.0(4)
C21 C22 C23 C24 1.5(7)
C22 C23 C24 C25 -1.5(8)
C23 C24 C25 C26 0.6(8)
C24 C25 C26 C21 0.3(7)
C24 C25 C26 C27 -179.3(5)
C22 C21 C26 C25 -0.2(7)
C20 C21 C26 C25 -178.9(4)
C22 C21 C26 C27 179.4(5)
C20 C21 C26 C27 0.7(7)
O7 S1 C28 C33 -37.7(4)
O6 S1 C28 C33 -167.7(4)
N1 S1 C28 C33 77.0(4)
O7 S1 C28 C29 143.7(4)
O6 S1 C28 C29 13.6(4)
N1 S1 C28 C29 -101.6(4)
C33 C28 C29 C30 -0.2(7)
S1 C28 C29 C30 178.5(4)
C28 C29 C30 C31 0.4(8)
C29 C30 C31 C32 -0.7(8)
C29 C30 C31 C34 -179.5(5)
C30 C31 C32 C33 0.6(8)
C34 C31 C32 C33 179.5(5)
C31 C32 C33 C28 -0.4(8)
C29 C28 C33 C32 0.2(7)
S1 C28 C33 C32 -178.5(4)
S2 N3 C35 C36 144.4(3)
S2 N3 C35 C42 -96.3(3)
N3 C35 C36 C41 35.6(5)
C42 C35 C36 C41 -85.0(5)
N3 C35 C36 C37 -149.7(4)
C42 C35 C36 C37 89.8(5)
C41 C36 C37 C38 -0.8(7)
C35 C36 C37 C38 -175.7(4)
C36 C37 C38 C39 0.0(7)
C37 C38 C39 C40 0.1(8)
C38 C39 C40 C41 0.8(8)
C37 C36 C41 C40 1.6(7)
C35 C36 C41 C40 176.4(4)
C39 C40 C41 C36 -1.6(8)
C43 O9 C42 O8 2.5(6)
C43 O9 C42 C35 179.3(3)
N3 C35 C42 O8 -50.4(6)
C36 C35 C42 O8 72.6(5)
N3 C35 C42 O9 132.6(4)
C36 C35 C42 O9 -104.5(4)
C42 O9 C43 C44 -123.0(4)
C54 N4 C44 C52 -42.0(5)
C54 N4 C44 C43 76.6(5)
C54 N4 C44 C45 -160.0(4)
O9 C43 C44 N4 62.8(4)
O9 C43 C44 C52 -176.8(3)
O9 C43 C44 C45 -55.8(4)
N4 C44 C45 C46 -175.6(3)
C52 C44 C45 C46 65.6(5)
C43 C44 C45 C46 -54.5(5)
C44 C45 C46 C47 98.0(4)
C44 C45 C46 C51 -139.6(4)
C51 C46 C47 C48 55.4(5)
C45 C46 C47 C48 178.2(3)
C46 C47 C48 C49 -56.5(5)
C47 C48 C49 C50 54.5(5)
C48 C49 C50 C51 -54.0(5)
C49 C50 C51 C46 54.8(5)
C47 C46 C51 C50 -54.0(5)
C45 C46 C51 C50 -178.2(4)
C53 O11 C52 O10 -10.6(6)
C53 O11 C52 C44 172.0(3)
N4 C44 C52 O10 139.9(4)
C43 C44 C52 O10 19.7(5)
C45 C44 C52 O10 -104.2(4)
N4 C44 C52 O11 -42.7(4)
C43 C44 C52 O11 -162.9(3)
C45 C44 C52 O11 73.2(4)
C44 N4 C54 O12 -2.2(6)
C44 N4 C54 C55 175.6(3)
O12 C54 C55 C56 -118.2(5)
N4 C54 C55 C56 64.0(5)
O12 C54 C55 C60 60.6(6)
N4 C54 C55 C60 -117.2(4)
C60 C55 C56 C57 -1.3(6)
C54 C55 C56 C57 177.4(4)
C55 C56 C57 C58 0.6(6)
C56 C57 C58 C59 0.8(7)
C57 C58 C59 C60 -1.6(7)
C58 C59 C60 C55 0.9(6)
C58 C59 C60 C61 179.1(5)
C56 C55 C60 C59 0.6(6)
C54 C55 C60 C59 -178.2(4)
C56 C55 C60 C61 -177.7(4)
C54 C55 C60 C61 3.6(6)
O13 S2 C62 C63 123.0(4)
O14 S2 C62 C63 -7.5(4)
N3 S2 C62 C63 -122.2(4)
O13 S2 C62 C67 -58.6(4)
O14 S2 C62 C67 170.9(4)
N3 S2 C62 C67 56.2(4)
C67 C62 C63 C64 0.0(7)
S2 C62 C63 C64 178.5(3)
C62 C63 C64 C65 -2.3(7)
C63 C64 C65 C66 2.9(7)
C63 C64 C65 C68 -176.2(4)
C64 C65 C66 C67 -1.3(7)
C68 C65 C66 C67 177.8(5)
C65 C66 C67 C62 -0.9(8)
C63 C62 C67 C66 1.5(7)
S2 C62 C67 C66 -176.9(4)
